data_7002085
loop_
_publ_author_name
'Schaub, Thomas'
'Backes, Marc'
'Plietzsch, Oliver'
'Radius, Udo'

_publ_section_title
;
 Facile C--S, S--H, and S--S bond cleavage using a nickel(0) NHC
 complex
;
_journal_issue 35
_journal_name_full 'Dalton Transactions'
_journal_page_first 7071
_journal_paper_doi 10.1039/b907124p
_journal_year 2009
_chemical_formula_sum 'C30 H42 N4 Ni S2'
_chemical_formula_weight 581.51
_chemical_name_common (iPr2Im)2(Ph)2Ni(ii)
_chemical_name_systematic
;
(iPr2Im)2(Ph)2Ni(II)
;
_space_group_IT_number 14
_symmetry_cell_setting monoclinic
_symmetry_space_group_name_Hall '-P 2yn'
_symmetry_space_group_name_H-M 'P 1 21/n 1'
_atom_sites_solution_hydrogens geom
_atom_sites_solution_primary direct
_atom_sites_solution_secondary difmap
_cell_angle_alpha 90.00
_cell_angle_beta 107.33(3)
_cell_angle_gamma 90.00
_cell_formula_units_Z 2
_cell_length_a 10.418(2)
_cell_length_b 9.6227(19)
_cell_length_c 16.036(3)
_cell_measurement_reflns_used 2000
_cell_measurement_temperature 203(2)
_cell_measurement_theta_max 50
_cell_measurement_theta_min 5
_cell_volume 1534.6(6)
_computing_cell_refinement 'kuma ccd'
_computing_data_collection 'kuma ccd'
_computing_data_reduction 'kuma ccd'
_computing_molecular_graphics 'SHELXL-97 (Sheldrick, 1997)'
_computing_publication_material 'SHELXL-97 (Sheldrick, 1997)'
_computing_structure_refinement 'SHELXL-97 (Sheldrick, 1997)'
_computing_structure_solution 'SHELXS-97 (Sheldrick, 1990)'
_diffrn_ambient_temperature 203(2)
_diffrn_detector_area_resol_mean 6.67
_diffrn_measured_fraction_theta_full 0.986
_diffrn_measured_fraction_theta_max 0.688
_diffrn_measurement_device_type 'STOE STADI 4'
_diffrn_measurement_method rotation
_diffrn_radiation_monochromator graphite
_diffrn_radiation_source 'fine-focus sealed tube'
_diffrn_radiation_type MoK\a
_diffrn_radiation_wavelength 0.71073
_diffrn_reflns_av_R_equivalents 0.0384
_diffrn_reflns_av_sigmaI/netI 0.0459
_diffrn_reflns_limit_h_max 14
_diffrn_reflns_limit_h_min -12
_diffrn_reflns_limit_k_max 11
_diffrn_reflns_limit_k_min -13
_diffrn_reflns_limit_l_max 14
_diffrn_reflns_limit_l_min -20
_diffrn_reflns_number 8471
_diffrn_reflns_theta_full 25.00
_diffrn_reflns_theta_max 31.77
_diffrn_reflns_theta_min 3.91
_exptl_absorpt_coefficient_mu 0.793
_exptl_absorpt_correction_type none
_exptl_crystal_colour yellow
_exptl_crystal_density_diffrn 1.259
_exptl_crystal_density_method 'not measured'
_exptl_crystal_description prism
_exptl_crystal_F_000 620
_exptl_crystal_size_max 0.40
_exptl_crystal_size_mid 0.30
_exptl_crystal_size_min 0.30
_refine_diff_density_max 0.697
_refine_diff_density_min -1.316
_refine_diff_density_rms 0.174
_refine_ls_extinction_method none
_refine_ls_goodness_of_fit_ref 1.104
_refine_ls_hydrogen_treatment constr
_refine_ls_matrix_type full
_refine_ls_number_parameters 169
_refine_ls_number_reflns 3588
_refine_ls_number_restraints 0
_refine_ls_restrained_S_all 1.104
_refine_ls_R_factor_all 0.1029
_refine_ls_R_factor_gt 0.0810
_refine_ls_shift/su_max 0.000
_refine_ls_shift/su_mean 0.000
_refine_ls_structure_factor_coef Fsqd
_refine_ls_weighting_details 'calc w=1/[\s^2^(Fo^2^)+(0.1589P)^2^+3.6494P] where P=(Fo^2^+2Fc^2^)/3'
_refine_ls_weighting_scheme calc
_refine_ls_wR_factor_gt 0.2459
_refine_ls_wR_factor_ref 0.2745
_reflns_number_gt 2827
_reflns_number_total 3588
_reflns_threshold_expression >2sigma(I)
_cod_data_source_file b907124p.txt
_cod_data_source_block compound11
_cod_original_cell_volume 1534.5(5)
_cod_original_sg_symbol_H-M P2(1)/n
_cod_database_code 7002085

loop_
_symmetry_equiv_pos_as_xyz
'x, y, z'
'-x+1/2, y+1/2, -z+1/2'
'-x, -y, -z'
'x-1/2, -y-1/2, z-1/2'

loop_
_atom_site_label
_atom_site_type_symbol
_atom_site_fract_x
_atom_site_fract_y
_atom_site_fract_z
_atom_site_U_iso_or_equiv
_atom_site_adp_type
_atom_site_occupancy
_atom_site_symmetry_multiplicity
_atom_site_calc_flag
_atom_site_refinement_flags
_atom_site_disorder_assembly
_atom_site_disorder_group
Ni1 Ni 0.0000 0.5000 0.0000 0.0237(3) Uani 1 2 d S . .
S1 S 0.1310(2) 0.3410(2) 0.07328(13) 0.0698(6) Uani 1 1 d . . .
N1 N 0.1149(4) 0.6542(5) 0.1613(3) 0.0381(10) Uani 1 1 d . . .
N2 N -0.0700(4) 0.5564(4) 0.1612(2) 0.0245(7) Uani 1 1 d . . .
C1 C 0.0134(4) 0.5740(5) 0.1112(3) 0.0266(9) Uani 1 1 d . . .
C2 C 0.0945(5) 0.6854(6) 0.2410(3) 0.0403(12) Uani 1 1 d . . .
H2A H 0.1503 0.7400 0.2859 0.048 Uiso 1 1 calc R . .
C3 C -0.0202(5) 0.6227(6) 0.2413(3) 0.0344(11) Uani 1 1 d . . .
H3A H -0.0595 0.6234 0.2871 0.041 Uiso 1 1 calc R . .
C4 C -0.1924(5) 0.4724(5) 0.1338(3) 0.0292(10) Uani 1 1 d . . .
H4A H -0.2229 0.4696 0.0691 0.035 Uiso 1 1 calc R . .
C5 C -0.1625(6) 0.3250(6) 0.1670(5) 0.0527(15) Uani 1 1 d . . .
H5A H -0.0901 0.2874 0.1473 0.079 Uiso 1 1 calc R . .
H5B H -0.2423 0.2683 0.1446 0.079 Uiso 1 1 calc R . .
H5C H -0.1359 0.3249 0.2303 0.079 Uiso 1 1 calc R . .
C6 C -0.3036(5) 0.5361(6) 0.1641(4) 0.0413(12) Uani 1 1 d . . .
H6A H -0.3202 0.6304 0.1422 0.062 Uiso 1 1 calc R . .
H6B H -0.2770 0.5373 0.2274 0.062 Uiso 1 1 calc R . .
H6C H -0.3850 0.4815 0.1421 0.062 Uiso 1 1 calc R . .
C7 C 0.2335(6) 0.6981(8) 0.1356(4) 0.060(2) Uani 1 1 d . . .
H7A H 0.2233 0.6670 0.0752 0.072 Uiso 1 1 calc R . .
C8 C 0.2481(10) 0.8559(12) 0.1406(7) 0.103(4) Uani 1 1 d . . .
H8A H 0.1681 0.8984 0.1017 0.154 Uiso 1 1 calc R . .
H8B H 0.3261 0.8832 0.1232 0.154 Uiso 1 1 calc R . .
H8C H 0.2595 0.8864 0.2000 0.154 Uiso 1 1 calc R . .
C9 C 0.3596(6) 0.6382(11) 0.1956(6) 0.086(3) Uani 1 1 d . . .
H9A H 0.3531 0.5377 0.1951 0.129 Uiso 1 1 calc R . .
H9B H 0.3721 0.6722 0.2545 0.129 Uiso 1 1 calc R . .
H9C H 0.4357 0.6659 0.1763 0.129 Uiso 1 1 calc R . .
C10 C 0.2134(6) 0.2524(6) 0.0168(3) 0.0435(13) Uani 1 1 d . . .
C11 C 0.3500(7) 0.2805(11) 0.0366(4) 0.071(2) Uani 1 1 d . . .
H11A H 0.3902 0.3493 0.0776 0.085 Uiso 1 1 calc R . .
C12 C 0.4295(11) 0.2016(18) -0.0073(7) 0.139(7) Uani 1 1 d . . .
H12A H 0.5222 0.2196 0.0069 0.167 Uiso 1 1 calc R . .
C13 C 0.3781(15) 0.1079(14) -0.0650(6) 0.125(6) Uani 1 1 d . . .
H13A H 0.4319 0.0608 -0.0936 0.150 Uiso 1 1 calc R . .
C14 C 0.2433(15) 0.0777(9) -0.0840(5) 0.100(4) Uani 1 1 d . . .
H14A H 0.2070 0.0070 -0.1246 0.120 Uiso 1 1 calc R . .
C15 C 0.1565(9) 0.1494(7) -0.0445(4) 0.0602(18) Uani 1 1 d . . .
H15A H 0.0644 0.1281 -0.0591 0.072 Uiso 1 1 calc R . .

loop_
_atom_site_aniso_label
_atom_site_aniso_U_11
_atom_site_aniso_U_22
_atom_site_aniso_U_33
_atom_site_aniso_U_23
_atom_site_aniso_U_13
_atom_site_aniso_U_12
Ni1 0.0230(5) 0.0333(5) 0.0142(4) -0.0026(3) 0.0044(3) -0.0037(3)
S1 0.0798(13) 0.0767(13) 0.0567(11) 0.0092(9) 0.0262(10) 0.0279(10)
N1 0.028(2) 0.062(3) 0.0236(19) -0.0122(19) 0.0065(16) -0.0137(19)
N2 0.0246(18) 0.0307(19) 0.0182(17) -0.0012(14) 0.0064(14) 0.0020(14)
C1 0.024(2) 0.035(2) 0.0194(19) 0.0015(17) 0.0048(16) -0.0019(16)
C2 0.035(3) 0.062(3) 0.021(2) -0.015(2) 0.0041(19) -0.010(2)
C3 0.038(3) 0.049(3) 0.017(2) -0.0094(19) 0.0098(19) -0.001(2)
C4 0.029(2) 0.029(2) 0.033(2) 0.0004(17) 0.012(2) -0.0017(16)
C5 0.053(3) 0.036(3) 0.077(4) 0.008(3) 0.031(3) 0.000(2)
C6 0.031(3) 0.050(3) 0.047(3) -0.002(2) 0.018(2) 0.002(2)
C7 0.043(3) 0.100(5) 0.044(3) -0.030(3) 0.022(3) -0.034(3)
C8 0.075(6) 0.131(9) 0.104(7) 0.006(7) 0.032(5) -0.054(6)
C9 0.031(3) 0.141(8) 0.091(6) -0.048(6) 0.027(4) -0.019(4)
C10 0.059(3) 0.047(3) 0.025(2) 0.009(2) 0.011(2) 0.020(3)
C11 0.051(4) 0.122(7) 0.037(3) 0.025(4) 0.011(3) 0.012(4)
C12 0.081(7) 0.263(18) 0.086(7) 0.109(10) 0.045(6) 0.096(10)
C13 0.165(12) 0.162(12) 0.050(5) 0.035(6) 0.034(7) 0.125(11)
C14 0.198(13) 0.060(5) 0.048(4) 0.006(4) 0.045(6) 0.056(7)
C15 0.098(5) 0.040(3) 0.036(3) -0.003(2) 0.010(3) 0.015(3)

loop_
_atom_type_symbol
_atom_type_description
_atom_type_scat_dispersion_real
_atom_type_scat_dispersion_imag
_atom_type_scat_source
C C 0.0033 0.0016 'International Tables Vol C Tables 4.2.6.8 and 6.1.1.4'
H H 0.0000 0.0000 'International Tables Vol C Tables 4.2.6.8 and 6.1.1.4'
N N 0.0061 0.0033 'International Tables Vol C Tables 4.2.6.8 and 6.1.1.4'
S S 0.1246 0.1234 'International Tables Vol C Tables 4.2.6.8 and 6.1.1.4'
Ni Ni 0.3393 1.1124 'International Tables Vol C Tables 4.2.6.8 and 6.1.1.4'

loop_
_geom_angle_atom_site_label_1
_geom_angle_atom_site_label_2
_geom_angle_atom_site_label_3
_geom_angle
_geom_angle_site_symmetry_1
_geom_angle_site_symmetry_3
_geom_angle_publ_flag
C1 Ni1 C1 180.0 . 3_565 ?
C1 Ni1 S1 95.97(15) . 3_565 ?
C1 Ni1 S1 84.03(15) 3_565 3_565 ?
C1 Ni1 S1 84.03(15) . . ?
C1 Ni1 S1 95.97(15) 3_565 . ?
S1 Ni1 S1 180.00(10) 3_565 . ?
C10 S1 Ni1 114.5(2) . . ?
C1 N1 C2 111.1(4) . . ?
C1 N1 C7 124.5(4) . . ?
C2 N1 C7 124.4(4) . . ?
C1 N2 C3 111.2(4) . . ?
C1 N2 C4 123.1(4) . . ?
C3 N2 C4 125.7(4) . . ?
N2 C1 N1 104.1(4) . . ?
N2 C1 Ni1 129.1(3) . . ?
N1 C1 Ni1 126.7(3) . . ?
C3 C2 N1 106.7(4) . . ?
C3 C2 H2A 126.7 . . ?
N1 C2 H2A 126.7 . . ?
C2 C3 N2 106.9(4) . . ?
C2 C3 H3A 126.6 . . ?
N2 C3 H3A 126.6 . . ?
N2 C4 C6 111.2(4) . . ?
N2 C4 C5 110.0(4) . . ?
C6 C4 C5 111.3(4) . . ?
N2 C4 H4A 108.1 . . ?
C6 C4 H4A 108.1 . . ?
C5 C4 H4A 108.1 . . ?
C4 C5 H5A 109.5 . . ?
C4 C5 H5B 109.5 . . ?
H5A C5 H5B 109.5 . . ?
C4 C5 H5C 109.5 . . ?
H5A C5 H5C 109.5 . . ?
H5B C5 H5C 109.5 . . ?
C4 C6 H6A 109.5 . . ?
C4 C6 H6B 109.5 . . ?
H6A C6 H6B 109.5 . . ?
C4 C6 H6C 109.5 . . ?
H6A C6 H6C 109.5 . . ?
H6B C6 H6C 109.5 . . ?
N1 C7 C9 111.0(6) . . ?
N1 C7 C8 110.4(6) . . ?
C9 C7 C8 107.2(7) . . ?
N1 C7 H7A 109.4 . . ?
C9 C7 H7A 109.4 . . ?
C8 C7 H7A 109.4 . . ?
C7 C8 H8A 109.5 . . ?
C7 C8 H8B 109.5 . . ?
H8A C8 H8B 109.5 . . ?
C7 C8 H8C 109.5 . . ?
H8A C8 H8C 109.5 . . ?
H8B C8 H8C 109.5 . . ?
C7 C9 H9A 109.5 . . ?
C7 C9 H9B 109.5 . . ?
H9A C9 H9B 109.5 . . ?
C7 C9 H9C 109.5 . . ?
H9A C9 H9C 109.5 . . ?
H9B C9 H9C 109.5 . . ?
C11 C10 C15 119.3(7) . . ?
C11 C10 S1 115.9(6) . . ?
C15 C10 S1 124.7(6) . . ?
C10 C11 C12 118.8(10) . . ?
C10 C11 H11A 120.6 . . ?
C12 C11 H11A 120.6 . . ?
C13 C12 C11 122.6(11) . . ?
C13 C12 H12A 118.7 . . ?
C11 C12 H12A 118.7 . . ?
C12 C13 C14 119.0(9) . . ?
C12 C13 H13A 120.5 . . ?
C14 C13 H13A 120.5 . . ?
C13 C14 C15 122.6(10) . . ?
C13 C14 H14A 118.7 . . ?
C15 C14 H14A 118.7 . . ?
C10 C15 C14 117.6(9) . . ?
C10 C15 H15A 121.2 . . ?
C14 C15 H15A 121.2 . . ?

loop_
_geom_bond_atom_site_label_1
_geom_bond_atom_site_label_2
_geom_bond_distance
_geom_bond_site_symmetry_2
_geom_bond_publ_flag
Ni1 C1 1.887(4) . ?
Ni1 C1 1.887(4) 3_565 ?
Ni1 S1 2.152(2) 3_565 ?
Ni1 S1 2.152(2) . ?
S1 C10 1.657(6) . ?
N1 C1 1.360(6) . ?
N1 C2 1.390(6) . ?
N1 C7 1.476(7) . ?
N2 C1 1.357(5) . ?
N2 C3 1.389(6) . ?
N2 C4 1.462(6) . ?
C2 C3 1.340(7) . ?
C2 H2A 0.9400 . ?
C3 H3A 0.9400 . ?
C4 C6 1.514(7) . ?
C4 C5 1.514(7) . ?
C4 H4A 0.9900 . ?
C5 H5A 0.9700 . ?
C5 H5B 0.9700 . ?
C5 H5C 0.9700 . ?
C6 H6A 0.9700 . ?
C6 H6B 0.9700 . ?
C6 H6C 0.9700 . ?
C7 C9 1.493(11) . ?
C7 C8 1.526(13) . ?
C7 H7A 0.9900 . ?
C8 H8A 0.9700 . ?
C8 H8B 0.9700 . ?
C8 H8C 0.9700 . ?
C9 H9A 0.9700 . ?
C9 H9B 0.9700 . ?
C9 H9C 0.9700 . ?
C10 C11 1.389(10) . ?
C10 C15 1.397(9) . ?
C11 C12 1.450(14) . ?
C11 H11A 0.9400 . ?
C12 C13 1.29(2) . ?
C12 H12A 0.9400 . ?
C13 C14 1.376(18) . ?
C13 H13A 0.9400 . ?
C14 C15 1.427(12) . ?
C14 H14A 0.9400 . ?
C15 H15A 0.9400 . ?
